data_7719495
loop_
_publ_author_name
'Robertson, Grace M.'
'Jaffe, Adam'

_publ_section_title
;
 Structural and electronic tuning of hybrid metal thiocyanate
 <i>N</i>-oxides.
;
_journal_issue 39
_journal_name_full 'Dalton transactions (Cambridge, England : 2003)'
_journal_page_first 14648
_journal_page_last 14653
_journal_paper_doi 10.1039/d5dt02188j
_journal_volume 54
_journal_year 2025
_chemical_formula_moiety 'C12 H8 Mn N6 O6 S2'
_chemical_formula_sum 'C12 H8 Mn N6 O6 S2'
_chemical_formula_weight 451.30
_space_group_crystal_system orthorhombic
_space_group_IT_number 60
_space_group_name_Hall '-P 2n 2ab'
_space_group_name_H-M_alt 'P b c n'
_atom_sites_solution_hydrogens geom
_atom_sites_solution_primary dual
_audit_creation_date 2025-06-27
_audit_creation_method
;FinalCif V152 by Daniel Kratzert, Freiburg 2025, 
https://dkratzert.de/finalcif.html
;
_audit_update_record
;
2025-06-29 deposited with the CCDC.	2025-09-19 downloaded from the CCDC.
;
_cell_angle_alpha 90
_cell_angle_beta 90
_cell_angle_gamma 90
_cell_formula_units_Z 4
_cell_length_a 22.3485(12)
_cell_length_b 7.1464(4)
_cell_length_c 10.5730(5)
_cell_measurement_reflns_used 9298
_cell_measurement_temperature 124.00
_cell_measurement_theta_max 72.22
_cell_measurement_theta_min 6.50
_cell_volume 1688.63(15)
_computing_cell_refinement 'Bruker SAINT (Bruker, 2022)'
_computing_data_collection 'Bruker APEX (Bruker, 2022)'
_computing_data_reduction 'Bruker SAINT (Bruker, 2022)'
_computing_molecular_graphics 'Olex2 1.5 (Dolomanov et al., 2009)'
_computing_publication_material 'FinalCIF (Kratzert, 2023)'
_computing_structure_refinement 'SHELXL 2018/3 (Sheldrick, 2015)'
_computing_structure_solution 'SHELXT 2018/2 (Sheldrick, 2018)'
_diffrn_ambient_temperature 120(2)
_diffrn_detector 'CMOS Area Detector'
_diffrn_detector_area_resol_mean 7.41
_diffrn_detector_type 'Bruker PHOTON-II'
_diffrn_measured_fraction_theta_full 0.999
_diffrn_measured_fraction_theta_max 0.998
_diffrn_measurement_device 'three-circle diffractometer'
_diffrn_measurement_device_type 'Bruker D8'
_diffrn_measurement_method 'combination of \w and \f-scans'
_diffrn_radiation_monochromator 'MONTEL Multi-layer'
_diffrn_radiation_type CuK\a
_diffrn_radiation_wavelength 1.54178
_diffrn_reflns_av_R_equivalents 0.0493
_diffrn_reflns_av_unetI/netI 0.0194
_diffrn_reflns_Laue_measured_fraction_full 0.999
_diffrn_reflns_Laue_measured_fraction_max 0.998
_diffrn_reflns_limit_h_max 27
_diffrn_reflns_limit_h_min -27
_diffrn_reflns_limit_k_max 8
_diffrn_reflns_limit_k_min -8
_diffrn_reflns_limit_l_max 13
_diffrn_reflns_limit_l_min -12
_diffrn_reflns_number 55306
_diffrn_reflns_point_group_measured_fraction_full 0.999
_diffrn_reflns_point_group_measured_fraction_max 0.998
_diffrn_reflns_theta_full 67.679
_diffrn_reflns_theta_max 72.225
_diffrn_reflns_theta_min 3.956
_diffrn_source micro-focus
_diffrn_source_current 1.2
_diffrn_source_power 0.06
_diffrn_source_type 'Incoatec I\mS'
_diffrn_source_voltage 50.0
_diffrn_standards_number 0
_exptl_absorpt_coefficient_mu 9.117
_exptl_absorpt_correction_T_max 1.0000
_exptl_absorpt_correction_T_min 0.2135
_exptl_absorpt_correction_type numerical
_exptl_absorpt_process_details
;
SADABS-2016/2 (Bruker,2016/2) was used for absorption correction.
wR2(int) was 0.1290 before and 0.0578 after correction.
The Ratio of minimum to maximum transmission is 0.2135.
The \l/2 correction factor is Not present.
;
_exptl_crystal_colour orange
_exptl_crystal_colour_primary orange
_exptl_crystal_density_diffrn 1.775
_exptl_crystal_description prism
_exptl_crystal_F_000 908
_exptl_crystal_size_max 0.213
_exptl_crystal_size_mid 0.15
_exptl_crystal_size_min 0.142
_refine_diff_density_max 0.355
_refine_diff_density_min -0.449
_refine_diff_density_rms 0.120
_refine_ls_extinction_method none
_refine_ls_goodness_of_fit_ref 1.047
_refine_ls_hydrogen_treatment constr
_refine_ls_matrix_type full
_refine_ls_number_parameters 123
_refine_ls_number_reflns 1664
_refine_ls_number_restraints 0
_refine_ls_restrained_S_all 1.047
_refine_ls_R_factor_all 0.0253
_refine_ls_R_factor_gt 0.0242
_refine_ls_shift/su_max 0.001
_refine_ls_shift/su_mean 0.000
_refine_ls_structure_factor_coef Fsqd
_refine_ls_weighting_details 'w=1/[\s^2^(Fo^2^)+(0.0491P)^2^+0.5530P] where P=(Fo^2^+2Fc^2^)/3'
_refine_ls_weighting_scheme calc
_refine_ls_wR_factor_gt 0.0678
_refine_ls_wR_factor_ref 0.0681
_reflns_Friedel_coverage 0.000
_reflns_number_gt 1633
_reflns_number_total 1664
_reflns_threshold_expression 'I > 2\s(I)'
_cod_data_source_file d5dt02188j2.cif
_cod_data_source_block gr1_36c
_cod_depositor_comments 'Adding full bibliography for 7719491--7719495.cif.'
_cod_database_code 7719495
_shelx_shelxl_version_number 2018/3
_shelx_space_group_comment
;
The symmetry employed for this shelxl refinement is uniquely defined
by the following loop, which should always be used as a source of
symmetry information in preference to the above space-group names.
They are only intended as comments.
;
_shelx_estimated_absorpt_t_min 0.247
_shelx_estimated_absorpt_t_max 0.358
_olex2_refinement_description
;
1. Fixed Uiso
 At 1.2 times of:
  All C(H) groups
2.a Aromatic/amide H refined with riding coordinates:
 C2(H2), C3(H3), C5(H5), C6(H6)
;
_olex2_submission_special_instructions 'No special instructions were received'

loop_
_space_group_symop_operation_xyz
'x, y, z'
'-x+1/2, -y+1/2, z+1/2'
'-x, y, -z+1/2'
'x+1/2, -y+1/2, -z'
'-x, -y, -z'
'x-1/2, y-1/2, -z-1/2'
'x, -y, z-1/2'
'-x-1/2, y-1/2, z'

loop_
_atom_site_label
_atom_site_type_symbol
_atom_site_fract_x
_atom_site_fract_y
_atom_site_fract_z
_atom_site_U_iso_or_equiv
_atom_site_adp_type
_atom_site_occupancy
_atom_site_site_symmetry_order
_atom_site_calc_flag
_atom_site_refinement_flags_posn
_atom_site_refinement_flags_adp
_atom_site_refinement_flags_occupancy
_atom_site_disorder_assembly
_atom_site_disorder_group
C1 C 0.56495(5) 0.58870(17) 0.95945(12) 0.0139(3) Uani 1 1 d . . . . .
Mn1 Mn 0.500000 0.31609(4) 0.750000 0.01290(12) Uani 1 2 d S T P . .
N1 N 0.54501(4) 0.51337(16) 0.87156(10) 0.0168(2) Uani 1 1 d . . . . .
O1 O 0.45260(4) 0.08696(13) 0.65709(8) 0.0158(2) Uani 1 1 d . . . . .
S1 S 0.59304(2) 0.69738(4) 1.08319(3) 0.01624(12) Uani 1 1 d . . . . .
C2 C 0.43226(6) 0.15224(18) 0.44758(12) 0.0144(3) Uani 1 1 d . . . . .
H2 H 0.472895 0.128240 0.426790 0.017 Uiso 1 1 calc R U . . .
N2 N 0.41347(5) 0.13248(15) 0.56777(10) 0.0132(2) Uani 1 1 d . . . . .
O2 O 0.30805(6) 0.3045(2) 0.18318(12) 0.0466(4) Uani 1 1 d . . . . .
C3 C 0.39282(6) 0.20712(17) 0.35456(13) 0.0158(3) Uani 1 1 d . . . . .
H3 H 0.405517 0.221205 0.269340 0.019 Uiso 1 1 calc R U . . .
N3 N 0.29215(6) 0.30885(18) 0.29321(14) 0.0265(3) Uani 1 1 d . . . . .
O3 O 0.24325(5) 0.3668(2) 0.32954(12) 0.0412(3) Uani 1 1 d . . . . .
C4 C 0.33430(6) 0.24097(19) 0.38914(13) 0.0177(3) Uani 1 1 d . . . . .
C5 C 0.31441(6) 0.2153(2) 0.51158(14) 0.0218(3) Uani 1 1 d . . . . .
H5 H 0.273691 0.235525 0.533502 0.026 Uiso 1 1 calc R U . . .
C6 C 0.35552(6) 0.1596(2) 0.60065(13) 0.0191(3) Uani 1 1 d . . . . .
H6 H 0.343244 0.140068 0.685650 0.023 Uiso 1 1 calc R U . . .

loop_
_atom_site_aniso_label
_atom_site_aniso_U_11
_atom_site_aniso_U_22
_atom_site_aniso_U_33
_atom_site_aniso_U_23
_atom_site_aniso_U_13
_atom_site_aniso_U_12
C1 0.0177(6) 0.0122(5) 0.0117(6) 0.0023(4) 0.0035(5) 0.0008(4)
Mn1 0.01825(19) 0.01245(18) 0.00799(19) 0.000 -0.00223(9) 0.000
N1 0.0215(5) 0.0159(5) 0.0130(6) -0.0004(4) 0.0014(4) -0.0021(4)
O1 0.0190(4) 0.0164(4) 0.0120(4) 0.0001(3) -0.0050(3) 0.0006(3)
S1 0.0210(2) 0.01658(19) 0.0112(2) -0.00260(10) -0.00040(11) -0.00269(10)
C2 0.0158(6) 0.0128(5) 0.0147(6) -0.0016(5) 0.0023(5) -0.0007(5)
N2 0.0157(5) 0.0118(5) 0.0122(5) -0.0016(4) -0.0020(4) -0.0010(4)
O2 0.0288(6) 0.0927(12) 0.0184(6) 0.0143(6) -0.0055(5) 0.0027(6)
C3 0.0205(6) 0.0152(6) 0.0118(6) -0.0009(5) 0.0001(5) -0.0022(5)
N3 0.0197(6) 0.0373(8) 0.0226(7) 0.0037(5) -0.0067(5) 0.0000(5)
O3 0.0245(6) 0.0629(8) 0.0362(7) 0.0008(6) -0.0093(5) 0.0154(6)
C4 0.0169(6) 0.0199(6) 0.0163(6) -0.0001(5) -0.0044(5) -0.0014(5)
C5 0.0145(6) 0.0319(7) 0.0189(7) -0.0022(6) 0.0013(5) 0.0000(5)
C6 0.0181(6) 0.0268(7) 0.0125(6) -0.0020(5) 0.0035(5) -0.0008(5)

loop_
_atom_type_symbol
_atom_type_description
_atom_type_scat_dispersion_real
_atom_type_scat_dispersion_imag
_atom_type_scat_source
C C 0.0181 0.0091 'International Tables Vol C Tables 4.2.6.8 and 6.1.1.4'
H H 0.0000 0.0000 'International Tables Vol C Tables 4.2.6.8 and 6.1.1.4'
Mn Mn -0.5299 2.8052 'International Tables Vol C Tables 4.2.6.8 and 6.1.1.4'
N N 0.0311 0.0180 'International Tables Vol C Tables 4.2.6.8 and 6.1.1.4'
O O 0.0492 0.0322 'International Tables Vol C Tables 4.2.6.8 and 6.1.1.4'
S S 0.3331 0.5567 'International Tables Vol C Tables 4.2.6.8 and 6.1.1.4'

loop_
_exptl_crystal_face_index_h
_exptl_crystal_face_index_k
_exptl_crystal_face_index_l
_exptl_crystal_face_perp_dist
-1.00 -1.00 1.00 0.1150
-1.00 -1.00 0.00 0.0900
0.00 -1.00 0.00 0.0870
1.00 -1.00 -1.00 0.0630
0.00 -1.00 -1.00 0.0680
1.00 -1.00 1.00 0.0990
-2.00 -1.00 -2.00 0.0770
-1.00 0.00 0.00 0.0670
1.00 0.00 0.00 0.0720
0.00 0.00 1.00 0.0800
0.00 0.00 -1.00 0.1050
1.00 0.00 1.00 0.0790
-2.00 0.00 1.00 0.0830
2.00 0.00 -1.00 0.0720
1.00 1.00 0.00 0.0500
0.00 1.00 0.00 0.0590
-1.00 1.00 1.00 0.0660
-1.00 1.00 0.00 0.0700
0.00 1.00 -1.00 0.0770

loop_
_geom_angle_atom_site_label_1
_geom_angle_atom_site_label_2
_geom_angle_atom_site_label_3
_geom_angle
_geom_angle_site_symmetry_1
_geom_angle_site_symmetry_3
_geom_angle_publ_flag
N1 C1 S1 179.42(13) . . ?
N1 Mn1 N1 98.36(6) 3_656 . ?
N1 Mn1 O1 169.91(4) 3_656 3_656 ?
N1 Mn1 O1 169.91(4) . . ?
N1 Mn1 O1 89.76(4) . 3_656 ?
N1 Mn1 O1 89.76(4) 3_656 . ?
N1 Mn1 S1 89.62(3) 3_656 7_565 ?
N1 Mn1 S1 89.61(3) . 5_667 ?
N1 Mn1 S1 93.03(3) 3_656 5_667 ?
N1 Mn1 S1 93.03(3) . 7_565 ?
O1 Mn1 O1 82.84(5) . 3_656 ?
O1 Mn1 S1 93.01(2) 3_656 5_667 ?
O1 Mn1 S1 83.95(2) . 5_667 ?
O1 Mn1 S1 83.95(2) 3_656 7_565 ?
O1 Mn1 S1 93.01(2) . 7_565 ?
S1 Mn1 S1 175.956(17) 7_565 5_667 ?
C1 N1 Mn1 163.28(10) . . ?
N2 O1 Mn1 117.12(7) . . ?
C1 S1 Mn1 101.92(4) . 5_667 ?
N2 C2 H2 119.9 . . ?
N2 C2 C3 120.29(12) . . ?
C3 C2 H2 119.9 . . ?
O1 N2 C2 119.47(10) . . ?
O1 N2 C6 118.83(11) . . ?
C2 N2 C6 121.70(11) . . ?
C2 C3 H3 121.1 . . ?
C2 C3 C4 117.86(12) . . ?
C4 C3 H3 121.1 . . ?
O2 N3 O3 124.51(14) . . ?
O2 N3 C4 117.71(13) . . ?
O3 N3 C4 117.78(13) . . ?
C3 C4 N3 118.92(12) . . ?
C3 C4 C5 122.04(13) . . ?
C5 C4 N3 119.03(12) . . ?
C4 C5 H5 121.1 . . ?
C6 C5 C4 117.73(12) . . ?
C6 C5 H5 121.1 . . ?
N2 C6 C5 120.31(13) . . ?
N2 C6 H6 119.8 . . ?
C5 C6 H6 119.8 . . ?

loop_
_geom_bond_atom_site_label_1
_geom_bond_atom_site_label_2
_geom_bond_distance
_geom_bond_site_symmetry_2
_geom_bond_publ_flag
C1 N1 1.1627(17) . ?
C1 S1 1.6459(13) . ?
Mn1 N1 2.1567(11) 3_656 ?
Mn1 N1 2.1567(11) . ?
Mn1 O1 2.1837(9) 3_656 ?
Mn1 O1 2.1837(9) . ?
Mn1 S1 2.7283(3) 7_565 ?
Mn1 S1 2.7283(3) 5_667 ?
O1 N2 1.3274(13) . ?
C2 H2 0.9500 . ?
C2 N2 1.3458(17) . ?
C2 C3 1.3777(19) . ?
N2 C6 1.3550(17) . ?
O2 N3 1.217(2) . ?
C3 H3 0.9500 . ?
C3 C4 1.3792(19) . ?
N3 O3 1.2302(18) . ?
N3 C4 1.4669(18) . ?
C4 C5 1.381(2) . ?
C5 H5 0.9500 . ?
C5 C6 1.375(2) . ?
C6 H6 0.9500 . ?

loop_
_geom_torsion_atom_site_label_1
_geom_torsion_atom_site_label_2
_geom_torsion_atom_site_label_3
_geom_torsion_atom_site_label_4
_geom_torsion
_geom_torsion_site_symmetry_1
_geom_torsion_site_symmetry_2
_geom_torsion_site_symmetry_3
_geom_torsion_site_symmetry_4
_geom_torsion_publ_flag
Mn1 O1 N2 C2 87.82(12) . . . . ?
Mn1 O1 N2 C6 -91.55(12) . . . . ?
O1 N2 C6 C5 176.98(12) . . . . ?
C2 N2 C6 C5 -2.4(2) . . . . ?
C2 C3 C4 N3 176.89(12) . . . . ?
C2 C3 C4 C5 -2.2(2) . . . . ?
N2 C2 C3 C4 0.19(19) . . . . ?
O2 N3 C4 C3 11.3(2) . . . . ?
O2 N3 C4 C5 -169.55(14) . . . . ?
C3 C2 N2 O1 -177.25(11) . . . . ?
C3 C2 N2 C6 2.1(2) . . . . ?
C3 C4 C5 C6 1.9(2) . . . . ?
N3 C4 C5 C6 -177.16(13) . . . . ?
O3 N3 C4 C3 -168.43(14) . . . . ?
O3 N3 C4 C5 10.7(2) . . . . ?
C4 C5 C6 N2 0.4(2) . . . . ?
